data_4086424
loop_
_publ_author_name
'Song, Li-Cheng'
'Luo, Fei-Xian'
'Liu, Bei-Bei'
'Gu, Zhen-Chao'
'Tan, Hao'

_publ_section_title
;
 Novel Ruthenium Phthalocyanine-Containing Model Complex for the Active
 Site of [FeFe]-Hydrogenases: Synthesis, Structural Characterization, and
 Catalytic H2Evolution
;
_journal_issue 10
_journal_name_full Organometallics
_journal_page_first 1399
_journal_paper_doi 10.1021/acs.organomet.5b01040
_journal_volume 35
_journal_year 2016
_chemical_formula_sum 'C33 H42 Cl3 N4 O4'
_chemical_formula_weight 665.06
_chemical_name_systematic
; 
 ? 
;
_space_group_IT_number 2
_symmetry_cell_setting triclinic
_symmetry_space_group_name_Hall '-P 1'
_symmetry_space_group_name_H-M 'P -1'
_atom_sites_solution_hydrogens geom
_atom_sites_solution_primary direct
_atom_sites_solution_secondary difmap
_audit_creation_method SHELXL-97
_cell_angle_alpha 87.595(9)
_cell_angle_beta 82.722(9)
_cell_angle_gamma 77.709(8)
_cell_formula_units_Z 2
_cell_length_a 7.949(4)
_cell_length_b 14.096(7)
_cell_length_c 15.683(8)
_cell_measurement_reflns_used 1781
_cell_measurement_temperature 173(2)
_cell_measurement_theta_max 24.07
_cell_measurement_theta_min 2.80
_cell_volume 1703.0(15)
_computing_cell_refinement 'Bruker SAINT'
_computing_data_collection 'Bruker APEX2'
_computing_data_reduction 'Bruker SAINT'
_computing_molecular_graphics 'Bruker SHELXTL'
_computing_publication_material 'Bruker SHELXTL'
_computing_structure_refinement 'SHELXL-97 (Sheldrick, 1997)'
_computing_structure_solution 'SHELXS-97 (Sheldrick, 1990)'
_diffrn_ambient_temperature 173(2)
_diffrn_measured_fraction_theta_full 0.988
_diffrn_measured_fraction_theta_max 0.988
_diffrn_measurement_device_type 'Bruker APEX-II CCD'
_diffrn_measurement_method '\f and \w scans'
_diffrn_radiation_monochromator graphite
_diffrn_radiation_source 'fine-focus sealed tube'
_diffrn_radiation_type MoK\a
_diffrn_radiation_wavelength 0.71073
_diffrn_reflns_av_R_equivalents 0.0367
_diffrn_reflns_av_sigmaI/netI 0.0937
_diffrn_reflns_limit_h_max 8
_diffrn_reflns_limit_h_min -9
_diffrn_reflns_limit_k_max 16
_diffrn_reflns_limit_k_min -15
_diffrn_reflns_limit_l_max 18
_diffrn_reflns_limit_l_min -12
_diffrn_reflns_number 8440
_diffrn_reflns_theta_full 25.01
_diffrn_reflns_theta_max 25.01
_diffrn_reflns_theta_min 1.31
_diffrn_standards_number 0
_exptl_absorpt_coefficient_mu 0.311
_exptl_absorpt_correction_T_max 0.9607
_exptl_absorpt_correction_T_min 0.9548
_exptl_absorpt_correction_type multi-scan
_exptl_absorpt_process_details SADABS
_exptl_crystal_colour BROWN
_exptl_crystal_density_diffrn 1.295
_exptl_crystal_density_meas ?
_exptl_crystal_density_method 'not measured'
_exptl_crystal_description BLOCK
_exptl_crystal_F_000 700
_exptl_crystal_size_max 0.15
_exptl_crystal_size_mid 0.14
_exptl_crystal_size_min 0.13
_refine_diff_density_max 0.668
_refine_diff_density_min -0.704
_refine_diff_density_rms 0.071
_refine_ls_extinction_method none
_refine_ls_goodness_of_fit_ref 1.015
_refine_ls_hydrogen_treatment constr
_refine_ls_matrix_type full
_refine_ls_number_parameters 405
_refine_ls_number_reflns 5944
_refine_ls_number_restraints 0
_refine_ls_restrained_S_all 1.015
_refine_ls_R_factor_all 0.1256
_refine_ls_R_factor_gt 0.0696
_refine_ls_shift/su_max 0.000
_refine_ls_shift/su_mean 0.000
_refine_ls_structure_factor_coef Fsqd
_refine_ls_weighting_details 'calc w=1/[\s^2^(Fo^2^)+(0.0681P)^2^+3.0031P] where P=(Fo^2^+2Fc^2^)/3'
_refine_ls_weighting_scheme calc
_refine_ls_wR_factor_gt 0.1620
_refine_ls_wR_factor_ref 0.1899
_reflns_number_gt 3578
_reflns_number_total 5944
_reflns_threshold_expression >2sigma(I)
_cod_data_source_file om5b01040_si_001.cif
_cod_data_source_block 4
_cod_depositor_comments
;
The following automatic conversions were performed:

'_symmetry_cell_setting' value 'Triclinic' changed to 'triclinic'
according to
/usr/data/users/saulius/crontab/automatic-downloads/rss-feeds/ACS/lib/dictionaries/cif_core.dic
dictionary named 'cif_core.dic' version 2.4.2 from 2011-04-26.

'_exptl_absorpt_correction_type' value 'MULTI-SCAN' changed to
'multi-scan' according to
/usr/data/users/saulius/crontab/automatic-downloads/rss-feeds/ACS/lib/dictionaries/cif_core.dic
dictionary named 'cif_core.dic' version 2.4.2 from 2011-04-26.

'_exptl_crystal_density_meas' value 'NONE' was changed to '?' - the
value is perceived as not measured.

Automatic conversion script
Id: cif_fix_values 4268 2015-11-12 08:31:59Z antanas 

 Adding full bibliography for 4086423--4086426.cif.
;
_cod_original_sg_symbol_H-M P-1
_cod_database_code 4086424

loop_
_symmetry_equiv_pos_as_xyz
'x, y, z'
'-x, -y, -z'

loop_
_atom_site_label
_atom_site_type_symbol
_atom_site_fract_x
_atom_site_fract_y
_atom_site_fract_z
_atom_site_U_iso_or_equiv
_atom_site_adp_type
_atom_site_occupancy
_atom_site_symmetry_multiplicity
_atom_site_calc_flag
_atom_site_refinement_flags
O1 O 0.6881(4) -0.0718(2) 0.36483(17) 0.0273(7) Uani 1 1 d .
O2 O 0.2297(4) 0.2754(2) 0.29965(18) 0.0276(7) Uani 1 1 d .
O3 O 0.2331(4) 0.41849(19) 0.08671(17) 0.0257(7) Uani 1 1 d .
O4 O 0.2672(4) 0.31069(19) -0.25455(17) 0.0261(7) Uani 1 1 d .
N1 N 0.6275(4) -0.1148(2) 0.1810(2) 0.0210(8) Uani 1 1 d .
N2 N 0.4872(4) 0.0373(2) 0.1174(2) 0.0215(8) Uani 1 1 d .
N3 N 0.3370(4) 0.2058(2) 0.1122(2) 0.0223(8) Uani 1 1 d .
N4 N 0.3763(4) 0.1362(2) -0.0292(2) 0.0213(8) Uani 1 1 d .
H4 H 0.4162 0.0753 -0.0148 0.026 Uiso 1 1 calc R
C1 C 0.5238(5) 0.0341(3) 0.2631(3) 0.0219(9) Uani 1 1 d .
C2 C 0.4150(5) 0.1233(3) 0.2459(2) 0.0208(9) Uani 1 1 d .
C3 C 0.4062(5) 0.1247(3) 0.1528(3) 0.0226(10) Uani 1 1 d .
C4 C 0.5550(5) -0.0202(3) 0.1830(2) 0.0188(9) Uani 1 1 d .
C5 C 0.5746(5) 0.0125(3) 0.3452(2) 0.0220(10) Uani 1 1 d .
C6 C 0.5044(6) 0.0792(3) 0.4093(3) 0.0283(11) Uani 1 1 d .
H6 H 0.5390 0.0671 0.4652 0.034 Uiso 1 1 calc R
C7 C 0.3848(6) 0.1631(3) 0.3937(3) 0.0272(10) Uani 1 1 d .
H7 H 0.3318 0.2044 0.4403 0.033 Uiso 1 1 calc R
C8 C 0.3401(5) 0.1885(3) 0.3115(3) 0.0217(9) Uani 1 1 d .
C9 C 0.8564(6) -0.0898(3) 0.3141(3) 0.0275(10) Uani 1 1 d .
H9A H 0.8483 -0.0536 0.2588 0.033 Uiso 1 1 calc R
H9B H 0.8929 -0.1599 0.3013 0.033 Uiso 1 1 calc R
C10 C 0.9903(6) -0.0593(3) 0.3607(3) 0.0339(11) Uani 1 1 d .
H10 H 0.9493 0.0108 0.3757 0.041 Uiso 1 1 calc R
C11 C 1.1594(7) -0.0706(4) 0.3002(3) 0.0497(15) Uani 1 1 d .
H11A H 1.1991 -0.1386 0.2834 0.075 Uiso 1 1 calc R
H11B H 1.2477 -0.0506 0.3295 0.075 Uiso 1 1 calc R
H11C H 1.1398 -0.0298 0.2487 0.075 Uiso 1 1 calc R
C12 C 1.0166(7) -0.1186(5) 0.4436(3) 0.0530(16) Uani 1 1 d .
H12A H 0.9071 -0.1086 0.4819 0.080 Uiso 1 1 calc R
H12B H 1.1050 -0.0977 0.4722 0.080 Uiso 1 1 calc R
H12C H 1.0547 -0.1877 0.4299 0.080 Uiso 1 1 calc R
C13 C 0.0677(6) 0.2697(3) 0.2702(3) 0.0286(11) Uani 1 1 d .
H13A H 0.0860 0.2129 0.2325 0.034 Uiso 1 1 calc R
H13B H 0.0263 0.3287 0.2360 0.034 Uiso 1 1 calc R
C14 C -0.0679(6) 0.2603(3) 0.3444(3) 0.0340(11) Uani 1 1 d .
H14 H -0.0253 0.1991 0.3768 0.041 Uiso 1 1 calc R
C15 C -0.2335(7) 0.2510(4) 0.3096(4) 0.0552(16) Uani 1 1 d .
H15A H -0.3208 0.2419 0.3575 0.083 Uiso 1 1 calc R
H15B H -0.2091 0.1949 0.2716 0.083 Uiso 1 1 calc R
H15C H -0.2773 0.3101 0.2771 0.083 Uiso 1 1 calc R
C16 C -0.1001(8) 0.3435(4) 0.4056(4) 0.0510(15) Uani 1 1 d .
H16A H 0.0089 0.3477 0.4267 0.077 Uiso 1 1 calc R
H16B H -0.1846 0.3327 0.4542 0.077 Uiso 1 1 calc R
H16C H -0.1456 0.4042 0.3757 0.077 Uiso 1 1 calc R
C17 C 0.3326(5) 0.2115(3) 0.0278(3) 0.0217(9) Uani 1 1 d .
C18 C 0.2795(6) 0.2995(3) -0.0213(3) 0.0230(10) Uani 1 1 d .
C19 C 0.2888(5) 0.2724(3) -0.1079(3) 0.0212(9) Uani 1 1 d .
C20 C 0.3498(5) 0.1678(3) -0.1109(3) 0.0202(9) Uani 1 1 d .
C21 C 0.2383(5) 0.3976(3) 0.0020(3) 0.0226(10) Uani 1 1 d .
C22 C 0.2034(6) 0.4660(3) -0.0628(3) 0.0243(10) Uani 1 1 d .
H22 H 0.1742 0.5330 -0.0489 0.029 Uiso 1 1 calc R
C23 C 0.2101(6) 0.4388(3) -0.1487(3) 0.0262(10) Uani 1 1 d .
H23 H 0.1836 0.4879 -0.1912 0.031 Uiso 1 1 calc R
C24 C 0.2542(5) 0.3426(3) -0.1729(2) 0.0208(9) Uani 1 1 d .
C25 C 0.2387(6) 0.5162(3) 0.1078(3) 0.0264(10) Uani 1 1 d .
H25A H 0.1341 0.5622 0.0922 0.032 Uiso 1 1 calc R
H25B H 0.3424 0.5354 0.0761 0.032 Uiso 1 1 calc R
C26 C 0.2458(6) 0.5175(3) 0.2040(3) 0.0274(10) Uani 1 1 d .
H26 H 0.1440 0.4930 0.2337 0.033 Uiso 1 1 calc R
C27 C 0.4103(6) 0.4508(3) 0.2291(3) 0.0341(11) Uani 1 1 d .
H27A H 0.4176 0.3851 0.2087 0.051 Uiso 1 1 calc R
H27B H 0.4073 0.4492 0.2918 0.051 Uiso 1 1 calc R
H27C H 0.5118 0.4753 0.2029 0.051 Uiso 1 1 calc R
C28 C 0.2293(7) 0.6219(3) 0.2318(3) 0.0433(13) Uani 1 1 d .
H28A H 0.3276 0.6475 0.2032 0.065 Uiso 1 1 calc R
H28B H 0.2288 0.6233 0.2942 0.065 Uiso 1 1 calc R
H28C H 0.1208 0.6619 0.2157 0.065 Uiso 1 1 calc R
C29 C 0.2615(6) 0.3820(3) -0.3229(3) 0.0264(10) Uani 1 1 d .
H29A H 0.3369 0.4275 -0.3141 0.032 Uiso 1 1 calc R
H29B H 0.1414 0.4198 -0.3235 0.032 Uiso 1 1 calc R
C30 C 0.3235(6) 0.3300(3) -0.4070(3) 0.0278(10) Uani 1 1 d .
H30 H 0.2454 0.2846 -0.4140 0.033 Uiso 1 1 calc R
C31 C 0.3095(8) 0.4041(4) -0.4808(3) 0.0434(14) Uani 1 1 d .
H31A H 0.1881 0.4375 -0.4811 0.065 Uiso 1 1 calc R
H31B H 0.3514 0.3709 -0.5354 0.065 Uiso 1 1 calc R
H31C H 0.3800 0.4517 -0.4732 0.065 Uiso 1 1 calc R
C32 C 0.5077(6) 0.2706(4) -0.4072(3) 0.0412(13) Uani 1 1 d .
H32A H 0.5861 0.3138 -0.3999 0.062 Uiso 1 1 calc R
H32B H 0.5443 0.2369 -0.4620 0.062 Uiso 1 1 calc R
H32C H 0.5110 0.2228 -0.3600 0.062 Uiso 1 1 calc R
Cl1 Cl 0.7247(2) 0.27968(10) 0.06816(11) 0.0627(5) Uani 1 1 d .
Cl2 Cl 0.9619(2) 0.09537(11) 0.08808(10) 0.0630(5) Uani 1 1 d .
Cl3 Cl 0.8795(3) 0.16498(14) -0.08022(10) 0.0952(7) Uani 1 1 d .
C33 C 0.8117(9) 0.1635(4) 0.0273(4) 0.0658(18) Uani 1 1 d .
H33 H 0.7124 0.1295 0.0335 0.079 Uiso 1 1 calc R

loop_
_atom_site_aniso_label
_atom_site_aniso_U_11
_atom_site_aniso_U_22
_atom_site_aniso_U_33
_atom_site_aniso_U_23
_atom_site_aniso_U_13
_atom_site_aniso_U_12
O1 0.0287(18) 0.0337(17) 0.0186(15) 0.0009(13) -0.0082(13) -0.0017(14)
O2 0.0310(18) 0.0289(17) 0.0232(16) -0.0077(13) -0.0095(14) -0.0019(14)
O3 0.0339(18) 0.0239(16) 0.0200(16) -0.0054(12) -0.0083(13) -0.0037(13)
O4 0.0393(19) 0.0225(15) 0.0161(15) -0.0012(12) -0.0089(14) -0.0021(14)
N1 0.026(2) 0.0245(19) 0.0145(17) -0.0014(14) -0.0079(15) -0.0056(16)
N2 0.027(2) 0.0210(18) 0.0161(18) -0.0048(14) -0.0060(15) -0.0008(15)
N3 0.028(2) 0.0231(19) 0.0168(18) -0.0023(14) -0.0083(15) -0.0041(16)
N4 0.027(2) 0.0205(18) 0.0164(18) -0.0017(14) -0.0100(15) -0.0015(16)
C1 0.023(2) 0.026(2) 0.019(2) -0.0001(18) -0.0077(18) -0.0054(18)
C2 0.026(2) 0.024(2) 0.015(2) -0.0008(17) -0.0077(18) -0.0080(19)
C3 0.025(2) 0.029(2) 0.016(2) -0.0027(18) -0.0055(18) -0.0068(19)
C4 0.022(2) 0.020(2) 0.014(2) -0.0030(16) -0.0047(17) -0.0040(18)
C5 0.025(2) 0.028(2) 0.015(2) 0.0018(18) -0.0093(18) -0.0066(19)
C6 0.038(3) 0.031(3) 0.018(2) -0.0019(19) -0.010(2) -0.008(2)
C7 0.035(3) 0.029(2) 0.019(2) -0.0067(19) -0.005(2) -0.010(2)
C8 0.024(2) 0.020(2) 0.021(2) -0.0038(17) -0.0036(19) -0.0033(18)
C9 0.026(3) 0.031(2) 0.025(2) -0.0045(19) -0.008(2) -0.002(2)
C10 0.039(3) 0.036(3) 0.031(3) 0.004(2) -0.017(2) -0.011(2)
C11 0.039(3) 0.079(4) 0.040(3) 0.015(3) -0.017(3) -0.026(3)
C12 0.045(3) 0.084(4) 0.035(3) 0.021(3) -0.020(3) -0.018(3)
C13 0.027(3) 0.033(3) 0.027(2) 0.001(2) -0.011(2) -0.005(2)
C14 0.034(3) 0.032(3) 0.036(3) 0.006(2) -0.006(2) -0.005(2)
C15 0.032(3) 0.073(4) 0.062(4) 0.009(3) -0.011(3) -0.014(3)
C16 0.049(4) 0.047(3) 0.051(3) -0.012(3) 0.014(3) -0.005(3)
C17 0.022(2) 0.024(2) 0.019(2) -0.0054(18) -0.0055(18) -0.0015(18)
C18 0.024(2) 0.027(2) 0.019(2) -0.0014(18) -0.0053(18) -0.0078(19)
C19 0.024(2) 0.022(2) 0.018(2) -0.0036(17) -0.0064(18) -0.0044(18)
C20 0.020(2) 0.024(2) 0.017(2) -0.0016(17) -0.0057(18) -0.0050(18)
C21 0.022(2) 0.026(2) 0.021(2) -0.0063(18) -0.0052(18) -0.0045(19)
C22 0.033(3) 0.019(2) 0.022(2) -0.0034(18) -0.009(2) -0.0044(19)
C23 0.029(3) 0.027(2) 0.024(2) 0.0025(18) -0.011(2) -0.006(2)
C24 0.021(2) 0.024(2) 0.017(2) -0.0045(17) -0.0056(18) -0.0035(18)
C25 0.032(3) 0.024(2) 0.024(2) -0.0062(18) -0.008(2) -0.006(2)
C26 0.035(3) 0.029(2) 0.021(2) -0.0064(18) -0.009(2) -0.008(2)
C27 0.037(3) 0.040(3) 0.029(3) 0.002(2) -0.014(2) -0.011(2)
C28 0.060(4) 0.041(3) 0.033(3) -0.011(2) -0.014(3) -0.012(3)
C29 0.037(3) 0.024(2) 0.019(2) 0.0007(18) -0.009(2) -0.007(2)
C30 0.038(3) 0.028(2) 0.020(2) -0.0014(18) -0.008(2) -0.010(2)
C31 0.073(4) 0.037(3) 0.022(3) -0.001(2) -0.011(3) -0.014(3)
C32 0.040(3) 0.053(3) 0.029(3) -0.010(2) -0.003(2) -0.008(3)
Cl1 0.0698(11) 0.0425(8) 0.0749(11) -0.0040(7) -0.0066(9) -0.0101(7)
Cl2 0.0682(11) 0.0588(9) 0.0615(10) -0.0088(7) -0.0280(8) 0.0014(8)
Cl3 0.153(2) 0.0727(12) 0.0418(9) 0.0069(8) 0.0009(11) 0.0075(12)
C33 0.084(5) 0.056(4) 0.051(4) 0.000(3) -0.013(3) 0.004(3)

loop_
_atom_type_symbol
_atom_type_description
_atom_type_scat_dispersion_real
_atom_type_scat_dispersion_imag
_atom_type_scat_source
C C 0.0033 0.0016 'International Tables Vol C Tables 4.2.6.8 and 6.1.1.4'
H H 0.0000 0.0000 'International Tables Vol C Tables 4.2.6.8 and 6.1.1.4'
N N 0.0061 0.0033 'International Tables Vol C Tables 4.2.6.8 and 6.1.1.4'
O O 0.0106 0.0060 'International Tables Vol C Tables 4.2.6.8 and 6.1.1.4'
Cl Cl 0.1484 0.1585 'International Tables Vol C Tables 4.2.6.8 and 6.1.1.4'

loop_
_geom_angle_atom_site_label_1
_geom_angle_atom_site_label_2
_geom_angle_atom_site_label_3
_geom_angle
_geom_angle_site_symmetry_1
C5 O1 C9 116.0(3) .
C8 O2 C13 115.7(3) .
C21 O3 C25 117.9(3) .
C24 O4 C29 117.5(3) .
C20 N1 C4 123.4(3) 2_655
C3 N2 C4 106.5(3) .
C17 N3 C3 123.0(4) .
C20 N4 C17 111.5(3) .
C20 N4 H4 124.3 .
C17 N4 H4 124.3 .
C5 C1 C2 120.5(4) .
C5 C1 C4 133.6(4) .
C2 C1 C4 105.8(3) .
C8 C2 C1 121.3(4) .
C8 C2 C3 133.5(4) .
C1 C2 C3 105.2(3) .
N3 C3 N2 127.8(4) .
N3 C3 C2 120.9(4) .
N2 C3 C2 111.1(3) .
N1 C4 N2 127.6(3) .
N1 C4 C1 121.4(3) .
N2 C4 C1 110.7(3) .
O1 C5 C6 119.3(3) .
O1 C5 C1 123.1(4) .
C6 C5 C1 117.6(4) .
C5 C6 C7 121.5(4) .
C5 C6 H6 119.3 .
C7 C6 H6 119.3 .
C6 C7 C8 121.7(4) .
C6 C7 H7 119.1 .
C8 C7 H7 119.1 .
O2 C8 C7 118.7(4) .
O2 C8 C2 124.3(4) .
C7 C8 C2 117.0(4) .
O1 C9 C10 111.3(4) .
O1 C9 H9A 109.4 .
C10 C9 H9A 109.4 .
O1 C9 H9B 109.4 .
C10 C9 H9B 109.4 .
H9A C9 H9B 108.0 .
C9 C10 C11 108.5(4) .
C9 C10 C12 111.3(4) .
C11 C10 C12 111.2(4) .
C9 C10 H10 108.6 .
C11 C10 H10 108.6 .
C12 C10 H10 108.6 .
C10 C11 H11A 109.5 .
C10 C11 H11B 109.5 .
H11A C11 H11B 109.5 .
C10 C11 H11C 109.5 .
H11A C11 H11C 109.5 .
H11B C11 H11C 109.5 .
C10 C12 H12A 109.5 .
C10 C12 H12B 109.5 .
H12A C12 H12B 109.5 .
C10 C12 H12C 109.5 .
H12A C12 H12C 109.5 .
H12B C12 H12C 109.5 .
O2 C13 C14 111.3(3) .
O2 C13 H13A 109.4 .
C14 C13 H13A 109.4 .
O2 C13 H13B 109.4 .
C14 C13 H13B 109.4 .
H13A C13 H13B 108.0 .
C13 C14 C16 112.3(4) .
C13 C14 C15 109.0(4) .
C16 C14 C15 111.5(5) .
C13 C14 H14 108.0 .
C16 C14 H14 108.0 .
C15 C14 H14 108.0 .
C14 C15 H15A 109.5 .
C14 C15 H15B 109.5 .
H15A C15 H15B 109.5 .
C14 C15 H15C 109.5 .
H15A C15 H15C 109.5 .
H15B C15 H15C 109.5 .
C14 C16 H16A 109.5 .
C14 C16 H16B 109.5 .
H16A C16 H16B 109.5 .
C14 C16 H16C 109.5 .
H16A C16 H16C 109.5 .
H16B C16 H16C 109.5 .
N3 C17 N4 127.1(4) .
N3 C17 C18 125.7(4) .
N4 C17 C18 107.2(3) .
C21 C18 C19 121.1(4) .
C21 C18 C17 131.6(4) .
C19 C18 C17 107.1(4) .
C24 C19 C18 121.0(4) .
C24 C19 C20 131.7(4) .
C18 C19 C20 107.1(3) .
N1 C20 N4 127.7(4) 2_655
N1 C20 C19 125.2(3) 2_655
N4 C20 C19 107.1(3) .
O3 C21 C22 124.8(4) .
O3 C21 C18 118.0(4) .
C22 C21 C18 117.2(4) .
C21 C22 C23 121.6(4) .
C21 C22 H22 119.2 .
C23 C22 H22 119.2 .
C24 C23 C22 121.8(4) .
C24 C23 H23 119.1 .
C22 C23 H23 119.1 .
O4 C24 C23 125.4(4) .
O4 C24 C19 117.4(3) .
C23 C24 C19 117.2(4) .
O3 C25 C26 107.1(3) .
O3 C25 H25A 110.3 .
C26 C25 H25A 110.3 .
O3 C25 H25B 110.3 .
C26 C25 H25B 110.3 .
H25A C25 H25B 108.6 .
C25 C26 C27 111.2(4) .
C25 C26 C28 109.3(4) .
C27 C26 C28 112.1(4) .
C25 C26 H26 108.0 .
C27 C26 H26 108.0 .
C28 C26 H26 108.0 .
C26 C27 H27A 109.5 .
C26 C27 H27B 109.5 .
H27A C27 H27B 109.5 .
C26 C27 H27C 109.5 .
H27A C27 H27C 109.5 .
H27B C27 H27C 109.5 .
C26 C28 H28A 109.5 .
C26 C28 H28B 109.5 .
H28A C28 H28B 109.5 .
C26 C28 H28C 109.5 .
H28A C28 H28C 109.5 .
H28B C28 H28C 109.5 .
O4 C29 C30 108.4(3) .
O4 C29 H29A 110.0 .
C30 C29 H29A 110.0 .
O4 C29 H29B 110.0 .
C30 C29 H29B 110.0 .
H29A C29 H29B 108.4 .
C29 C30 C32 111.0(4) .
C29 C30 C31 109.2(4) .
C32 C30 C31 111.8(4) .
C29 C30 H30 108.2 .
C32 C30 H30 108.2 .
C31 C30 H30 108.2 .
C30 C31 H31A 109.5 .
C30 C31 H31B 109.5 .
H31A C31 H31B 109.5 .
C30 C31 H31C 109.5 .
H31A C31 H31C 109.5 .
H31B C31 H31C 109.5 .
C30 C32 H32A 109.5 .
C30 C32 H32B 109.5 .
H32A C32 H32B 109.5 .
C30 C32 H32C 109.5 .
H32A C32 H32C 109.5 .
H32B C32 H32C 109.5 .
Cl3 C33 Cl2 114.3(4) .
Cl3 C33 Cl1 112.8(3) .
Cl2 C33 Cl1 113.0(4) .
Cl3 C33 H33 105.2 .
Cl2 C33 H33 105.2 .
Cl1 C33 H33 105.2 .

loop_
_geom_bond_atom_site_label_1
_geom_bond_atom_site_label_2
_geom_bond_distance
_geom_bond_site_symmetry_2
O1 C5 1.380(5) .
O1 C9 1.446(5) .
O2 C8 1.368(5) .
O2 C13 1.441(5) .
O3 C21 1.366(5) .
O3 C25 1.441(5) .
O4 C24 1.359(5) .
O4 C29 1.436(5) .
N1 C20 1.326(5) 2_655
N1 C4 1.335(5) .
N2 C3 1.367(5) .
N2 C4 1.375(5) .
N3 C17 1.328(5) .
N3 C3 1.333(5) .
N4 C20 1.367(5) .
N4 C17 1.374(5) .
N4 H4 0.8800 .
C1 C5 1.401(5) .
C1 C2 1.402(6) .
C1 C4 1.464(6) .
C2 C8 1.396(6) .
C2 C3 1.471(5) .
C5 C6 1.385(6) .
C6 C7 1.385(6) .
C6 H6 0.9500 .
C7 C8 1.393(6) .
C7 H7 0.9500 .
C9 C10 1.507(6) .
C9 H9A 0.9900 .
C9 H9B 0.9900 .
C10 C11 1.527(7) .
C10 C12 1.529(6) .
C10 H10 1.0000 .
C11 H11A 0.9800 .
C11 H11B 0.9800 .
C11 H11C 0.9800 .
C12 H12A 0.9800 .
C12 H12B 0.9800 .
C12 H12C 0.9800 .
C13 C14 1.504(6) .
C13 H13A 0.9900 .
C13 H13B 0.9900 .
C14 C16 1.505(7) .
C14 C15 1.520(7) .
C14 H14 1.0000 .
C15 H15A 0.9800 .
C15 H15B 0.9800 .
C15 H15C 0.9800 .
C16 H16A 0.9800 .
C16 H16B 0.9800 .
C16 H16C 0.9800 .
C17 C18 1.446(6) .
C18 C21 1.404(6) .
C18 C19 1.413(6) .
C19 C24 1.402(6) .
C19 C20 1.453(6) .
C20 N1 1.326(5) 2_655
C21 C22 1.384(6) .
C22 C23 1.407(6) .
C22 H22 0.9500 .
C23 C24 1.383(6) .
C23 H23 0.9500 .
C25 C26 1.518(6) .
C25 H25A 0.9900 .
C25 H25B 0.9900 .
C26 C27 1.525(6) .
C26 C28 1.526(6) .
C26 H26 1.0000 .
C27 H27A 0.9800 .
C27 H27B 0.9800 .
C27 H27C 0.9800 .
C28 H28A 0.9800 .
C28 H28B 0.9800 .
C28 H28C 0.9800 .
C29 C30 1.512(6) .
C29 H29A 0.9900 .
C29 H29B 0.9900 .
C30 C32 1.524(7) .
C30 C31 1.524(6) .
C30 H30 1.0000 .
C31 H31A 0.9800 .
C31 H31B 0.9800 .
C31 H31C 0.9800 .
C32 H32A 0.9800 .
C32 H32B 0.9800 .
C32 H32C 0.9800 .
Cl1 C33 1.750(6) .
Cl2 C33 1.725(6) .
Cl3 C33 1.705(6) .
C33 H33 1.0000 .

loop_
_geom_torsion_atom_site_label_1
_geom_torsion_atom_site_label_2
_geom_torsion_atom_site_label_3
_geom_torsion_atom_site_label_4
_geom_torsion
_geom_torsion_site_symmetry_1
_geom_torsion_site_symmetry_4
C5 C1 C2 C8 -6.6(6) . .
C4 C1 C2 C8 171.4(4) . .
C5 C1 C2 C3 173.8(4) . .
C4 C1 C2 C3 -8.2(4) . .
C17 N3 C3 N2 2.4(7) . .
C17 N3 C3 C2 177.3(4) . .
C4 N2 C3 N3 172.8(4) . .
C4 N2 C3 C2 -2.4(5) . .
C8 C2 C3 N3 11.8(7) . .
C1 C2 C3 N3 -168.6(4) . .
C8 C2 C3 N2 -172.6(4) . .
C1 C2 C3 N2 7.0(5) . .
C20 N1 C4 N2 2.5(7) 2_655 .
C20 N1 C4 C1 176.5(4) 2_655 .
C3 N2 C4 N1 171.6(4) . .
C3 N2 C4 C1 -3.0(5) . .
C5 C1 C4 N1 10.1(7) . .
C2 C1 C4 N1 -167.6(4) . .
C5 C1 C4 N2 -175.0(5) . .
C2 C1 C4 N2 7.3(5) . .
C9 O1 C5 C6 -123.8(4) . .
C9 O1 C5 C1 57.1(5) . .
C2 C1 C5 O1 -176.7(4) . .
C4 C1 C5 O1 5.9(8) . .
C2 C1 C5 C6 4.2(6) . .
C4 C1 C5 C6 -173.2(4) . .
O1 C5 C6 C7 -177.5(4) . .
C1 C5 C6 C7 1.7(7) . .
C5 C6 C7 C8 -5.4(7) . .
C13 O2 C8 C7 -117.9(4) . .
C13 O2 C8 C2 63.5(5) . .
C6 C7 C8 O2 -175.8(4) . .
C6 C7 C8 C2 3.0(6) . .
C1 C2 C8 O2 -178.4(4) . .
C3 C2 C8 O2 1.1(8) . .
C1 C2 C8 C7 3.0(6) . .
C3 C2 C8 C7 -177.6(4) . .
C5 O1 C9 C10 98.2(4) . .
O1 C9 C10 C11 -174.3(4) . .
O1 C9 C10 C12 63.1(5) . .
C8 O2 C13 C14 88.1(4) . .
O2 C13 C14 C16 58.0(5) . .
O2 C13 C14 C15 -178.0(4) . .
C3 N3 C17 N4 8.4(7) . .
C3 N3 C17 C18 -171.8(4) . .
C20 N4 C17 N3 177.6(4) . .
C20 N4 C17 C18 -2.2(5) . .
N3 C17 C18 C21 7.2(8) . .
N4 C17 C18 C21 -172.9(4) . .
N3 C17 C18 C19 -178.1(4) . .
N4 C17 C18 C19 1.7(5) . .
C21 C18 C19 C24 -1.1(6) . .
C17 C18 C19 C24 -176.5(4) . .
C21 C18 C19 C20 174.7(4) . .
C17 C18 C19 C20 -0.7(5) . .
C17 N4 C20 N1 -177.6(4) . 2_655
C17 N4 C20 C19 1.8(5) . .
C24 C19 C20 N1 -6.1(7) . 2_655
C18 C19 C20 N1 178.8(4) . 2_655
C24 C19 C20 N4 174.5(4) . .
C18 C19 C20 N4 -0.6(5) . .
C25 O3 C21 C22 -17.8(6) . .
C25 O3 C21 C18 163.2(4) . .
C19 C18 C21 O3 -179.4(4) . .
C17 C18 C21 O3 -5.4(7) . .
C19 C18 C21 C22 1.5(6) . .
C17 C18 C21 C22 175.5(4) . .
O3 C21 C22 C23 -179.5(4) . .
C18 C21 C22 C23 -0.5(6) . .
C21 C22 C23 C24 -0.9(7) . .
C29 O4 C24 C23 10.3(6) . .
C29 O4 C24 C19 -169.5(4) . .
C22 C23 C24 O4 -178.5(4) . .
C22 C23 C24 C19 1.3(6) . .
C18 C19 C24 O4 179.5(4) . .
C20 C19 C24 O4 4.9(7) . .
C18 C19 C24 C23 -0.3(6) . .
C20 C19 C24 C23 -174.9(4) . .
C21 O3 C25 C26 -175.5(3) . .
O3 C25 C26 C27 62.7(5) . .
O3 C25 C26 C28 -173.0(4) . .
C24 O4 C29 C30 165.6(4) . .
O4 C29 C30 C32 -59.2(5) . .
O4 C29 C30 C31 177.1(4) . .
